data_7225003
loop_
_publ_author_name
'Afkhami, Farhad Akbari'
'Khandar, Ali Akbar'
'Mahmoudi, Ghodrat'
'Maniukiewicz, Waldemar'
'Lipkowski, Janusz'
'White, Jonathan M.'
'Waterman, Rory'
'Garc\'ia-Granda, Santiago'
'Zangrando, Ennio'
'Bauz\'a, Antonio'
'Frontera, Antonio'

_publ_section_title
;
 Synthesis, X-ray characterization, DFT calculations and Hirshfeld surface
 analysis of Zn(ii) and Cd(ii) complexes based on isonicotinoylhydrazone
 ligand
;
_journal_issue 24
_journal_name_full CrystEngComm
_journal_page_first 4587
_journal_paper_doi 10.1039/C6CE00877A
_journal_volume 18
_journal_year 2016
_chemical_formula_moiety 'C26 H26 N10 O9 Zn'
_chemical_formula_sum 'C26 H26 N10 O9 Zn'
_chemical_formula_weight 687.96
_chemical_name_systematic
;
 ?
;
_space_group_IT_number 15
_symmetry_cell_setting monoclinic
_symmetry_space_group_name_Hall '-C 2yc'
_symmetry_space_group_name_H-M 'C 1 2/c 1'
_atom_sites_solution_hydrogens geom
_atom_sites_solution_primary direct
_atom_sites_solution_secondary difmap
_audit_creation_method SHELXL-97
_audit_update_record
;
2016-03-09 deposited with the CCDC.
2016-04-25 downloaded from the CCDC.
;
_cell_angle_alpha 90.00
_cell_angle_beta 133.803(7)
_cell_angle_gamma 90.00
_cell_formula_units_Z 8
_cell_length_a 27.2384(10)
_cell_length_b 12.3781(2)
_cell_length_c 23.7446(9)
_cell_measurement_reflns_used 20808
_cell_measurement_temperature 100(1)
_cell_measurement_theta_max 29.2582
_cell_measurement_theta_min 2.9384
_cell_volume 5777.9(7)
_computing_structure_refinement 'SHELXL-97 (Sheldrick, 2008)'
_diffrn_ambient_temperature 100(1)
_diffrn_measured_fraction_theta_full 0.991
_diffrn_measured_fraction_theta_max 0.991
_diffrn_measurement_device_type 'SuperNova, Dual, Cu at zero, Eos'
_diffrn_radiation_monochromator MIRROR
_diffrn_radiation_source 'SuperNova (Mo) X-ray Source'
_diffrn_radiation_type MoK\a
_diffrn_radiation_wavelength 0.71073
_diffrn_reflns_av_R_equivalents 0.0346
_diffrn_reflns_av_sigmaI/netI 0.0180
_diffrn_reflns_limit_h_max 30
_diffrn_reflns_limit_h_min -30
_diffrn_reflns_limit_k_max 13
_diffrn_reflns_limit_k_min -13
_diffrn_reflns_limit_l_max 26
_diffrn_reflns_limit_l_min -26
_diffrn_reflns_number 33848
_diffrn_reflns_theta_full 23.25
_diffrn_reflns_theta_max 23.25
_diffrn_reflns_theta_min 2.94
_exptl_absorpt_coefficient_mu 0.923
_exptl_absorpt_correction_T_max 1.0
_exptl_absorpt_correction_T_min 0.72477
_exptl_absorpt_correction_type multi-scan
_exptl_absorpt_process_details
;
CrysAlisPro, Agilent Technologies,
Version 1.171.35.19 (release 27-10-2011 CrysAlis171 .NET)
(compiled Oct 27 2011,15:02:11)
Empirical absorption correction using spherical harmonics,
 implemented in SCALE3 ABSPACK scaling algorithm.
;
_exptl_crystal_colour YELLOW
_exptl_crystal_density_diffrn 1.582
_exptl_crystal_density_method 'not measured'
_exptl_crystal_description PLATE
_exptl_crystal_F_000 2831
_exptl_crystal_size_max 0.43
_exptl_crystal_size_mid 0.31
_exptl_crystal_size_min 0.11
_refine_diff_density_max 0.448
_refine_diff_density_min -0.344
_refine_diff_density_rms 0.046
_refine_ls_extinction_method none
_refine_ls_goodness_of_fit_ref 1.028
_refine_ls_hydrogen_treatment mixed
_refine_ls_matrix_type full
_refine_ls_number_parameters 442
_refine_ls_number_reflns 4122
_refine_ls_number_restraints 0
_refine_ls_restrained_S_all 1.028
_refine_ls_R_factor_all 0.0303
_refine_ls_R_factor_gt 0.0274
_refine_ls_shift/su_max 0.044
_refine_ls_shift/su_mean 0.002
_refine_ls_structure_factor_coef Fsqd
_refine_ls_weighting_details 'calc w=1/[\s^2^(Fo^2^)+(0.0175P)^2^+16.7361P] where P=(Fo^2^+2Fc^2^)/3'
_refine_ls_weighting_scheme calc
_refine_ls_wR_factor_gt 0.0626
_refine_ls_wR_factor_ref 0.0637
_reflns_number_gt 3790
_reflns_number_total 4122
_reflns_threshold_expression >2\s(I)
_cod_data_source_file c6ce00877a2.cif
_cod_data_source_block 1
_cod_depositor_comments
;
The following automatic conversions were performed:

'_symmetry_cell_setting' value 'MONOCLINIC' changed to 'monoclinic'
according to
/usr/data/users/saulius/crontab/automatic-downloads/rss-feeds/RSC/lib/dictionaries/cif_core.dic
dictionary named 'cif_core.dic' version 2.4.2 from 2011-04-26.

'_exptl_absorpt_correction_type' value 'MULTI-SCAN' changed to
'multi-scan' according to
/usr/data/users/saulius/crontab/automatic-downloads/rss-feeds/RSC/lib/dictionaries/cif_core.dic
dictionary named 'cif_core.dic' version 2.4.2 from 2011-04-26.

Automatic conversion script
Id: cif_fix_values 4268 2015-11-12 08:31:59Z antanas 

 Adding full bibliography for 7225002--7225008.cif.
;
_cod_original_cell_volume 5777.9(3)
_cod_original_sg_symbol_H-M C2/c
_cod_database_code 7225003

loop_
_symmetry_equiv_pos_as_xyz
'x, y, z'
'-x, y, -z+1/2'
'x+1/2, y+1/2, z'
'-x+1/2, y+1/2, -z+1/2'
'-x, -y, -z'
'x, -y, z-1/2'
'-x+1/2, -y+1/2, -z'
'x+1/2, -y+1/2, z-1/2'

loop_
_atom_site_label
_atom_site_type_symbol
_atom_site_fract_x
_atom_site_fract_y
_atom_site_fract_z
_atom_site_U_iso_or_equiv
_atom_site_adp_type
_atom_site_occupancy
_atom_site_symmetry_multiplicity
_atom_site_calc_flag
_atom_site_refinement_flags
Zn1 Zn 0.255127(13) 0.07574(2) 0.106507(14) 0.01766(9) Uani 1 1 d .
O1 O 0.34547(8) 0.11062(12) 0.13044(9) 0.0205(4) Uani 1 1 d .
O2 O 0.20946(8) -0.01922(12) 0.00649(9) 0.0246(4) Uani 1 1 d .
N3 N 0.15996(9) 0.13134(15) 0.07199(10) 0.0182(4) Uani 1 1 d .
N5 N 0.26246(9) -0.08258(15) 0.14088(10) 0.0176(4) Uani 1 1 d .
N1 N 0.30073(9) 0.28548(15) 0.09498(10) 0.0182(4) Uani 1 1 d .
N6 N 0.30811(9) 0.08733(15) 0.22908(10) 0.0184(4) Uani 1 1 d .
N4 N 0.23162(9) -0.16317(15) 0.08483(11) 0.0193(4) Uani 1 1 d .
N2 N 0.24774(9) 0.23780(15) 0.08136(10) 0.0167(4) Uani 1 1 d .
N12 N 0.51523(10) 0.32822(16) 0.15994(11) 0.0231(5) Uani 1 1 d .
H12 H 0.5543(16) 0.357(2) 0.1691(17) 0.050(9) Uiso 1 1 d .
C19 C 0.36432(12) 0.1750(2) 0.35029(14) 0.0253(6) Uani 1 1 d .
H19 H 0.3770 0.2403 0.3785 0.030 Uiso 1 1 calc R
C20 C 0.38138(13) 0.0763(2) 0.38648(14) 0.0284(6) Uani 1 1 d .
H20 H 0.4074 0.0722 0.4408 0.034 Uiso 1 1 calc R
C21 C 0.36014(12) -0.0168(2) 0.34282(13) 0.0248(6) Uani 1 1 d .
H21 H 0.3712 -0.0856 0.3668 0.030 Uiso 1 1 calc R
N26 N 0.10440(10) -0.32953(16) -0.17428(12) 0.0211(4) Uani 1 1 d .
H26 H 0.0818(16) -0.374(3) -0.2165(19) 0.052(9) Uiso 1 1 d .
C10 C 0.41021(12) 0.36149(19) 0.12111(13) 0.0225(5) Uani 1 1 d .
H10 H 0.3749 0.4103 0.1032 0.027 Uiso 1 1 calc R
C1 C 0.34680(11) 0.21057(18) 0.11906(12) 0.0176(5) Uani 1 1 d .
C9 C 0.40630(11) 0.25292(18) 0.13373(12) 0.0174(5) Uani 1 1 d .
C23 C 0.17051(11) -0.19443(18) -0.04887(13) 0.0198(5) Uani 1 1 d .
C24 C 0.16377(12) -0.30435(18) -0.04228(13) 0.0222(5) Uani 1 1 d .
H24 H 0.1818 -0.3331 0.0060 0.027 Uiso 1 1 calc R
C6 C 0.04381(12) 0.2246(2) 0.02428(13) 0.0248(6) Uani 1 1 d .
H6 H 0.0037 0.2564 0.0075 0.030 Uiso 1 1 calc R
C11 C 0.46553(12) 0.3971(2) 0.13489(14) 0.0254(6) Uani 1 1 d .
H11 H 0.4686 0.4709 0.1266 0.031 Uiso 1 1 calc R
C22 C 0.30485(15) -0.2160(2) 0.24335(16) 0.0268(6) Uani 1 1 d .
H22A H 0.2832(14) -0.268(2) 0.2042(17) 0.035 Uiso 1 1 d .
H22B H 0.2858(14) -0.218(2) 0.2650(16) 0.035 Uiso 1 1 d .
H22C H 0.3507(15) -0.233(2) 0.2816(17) 0.035 Uiso 1 1 d .
C8 C 0.19237(14) 0.41518(19) 0.04335(15) 0.0214(5) Uani 1 1 d .
H8A H 0.2190(13) 0.435(2) 0.0315(15) 0.028 Uiso 1 1 d .
H8B H 0.2115(13) 0.452(2) 0.0871(16) 0.028 Uiso 1 1 d .
H8C H 0.1459(14) 0.437(2) 0.0020(16) 0.028 Uiso 1 1 d .
C14 C 0.45838(11) 0.18399(19) 0.15899(13) 0.0204(5) Uani 1 1 d .
H14 H 0.4566 0.1097 0.1675 0.025 Uiso 1 1 calc R
C27 C 0.11010(12) -0.22447(19) -0.18282(14) 0.0233(5) Uani 1 1 d .
H27 H 0.0908 -0.1978 -0.2321 0.028 Uiso 1 1 calc R
C28 C 0.14379(12) -0.15552(19) -0.12051(13) 0.0226(5) Uani 1 1 d .
H28 H 0.1489 -0.0815 -0.1262 0.027 Uiso 1 1 calc R
C7 C 0.08635(11) 0.28403(19) 0.02311(13) 0.0205(5) Uani 1 1 d .
H7 H 0.0752 0.3563 0.0045 0.025 Uiso 1 1 calc R
C17 C 0.32284(11) -0.00942(19) 0.26416(13) 0.0189(5) Uani 1 1 d .
C13 C 0.51248(12) 0.22334(19) 0.17165(13) 0.0230(5) Uani 1 1 d .
H13 H 0.5481 0.1761 0.1888 0.028 Uiso 1 1 calc R
C3 C 0.14519(11) 0.23648(18) 0.04943(12) 0.0170(5) Uani 1 1 d .
C5 C 0.06024(12) 0.1192(2) 0.05002(13) 0.0253(6) Uani 1 1 d .
H5 H 0.0325 0.0775 0.0525 0.030 Uiso 1 1 calc R
C18 C 0.32813(11) 0.17634(19) 0.27157(13) 0.0211(5) Uani 1 1 d .
H18 H 0.3170 0.2443 0.2466 0.025 Uiso 1 1 calc R
C15 C 0.20644(11) -0.11795(18) 0.01865(13) 0.0193(5) Uani 1 1 d .
C2 C 0.19730(11) 0.29637(18) 0.05765(12) 0.0173(5) Uani 1 1 d .
C4 C 0.11841(12) 0.07531(19) 0.07225(13) 0.0222(5) Uani 1 1 d .
H4 H 0.1291 0.0019 0.0884 0.027 Uiso 1 1 calc R
C16 C 0.29501(11) -0.10553(18) 0.21229(13) 0.0186(5) Uani 1 1 d .
C25 C 0.13097(12) -0.37076(19) -0.10582(13) 0.0230(5) Uani 1 1 d .
H25 H 0.1271 -0.4459 -0.1013 0.028 Uiso 1 1 calc R
O3 O 0.38430(9) 0.40766(13) 0.32211(10) 0.0297(4) Uani 1 1 d .
O4 O 0.39106(11) 0.52878(16) 0.26260(13) 0.0487(6) Uani 1 1 d .
O5 O 0.29866(10) 0.51324(17) 0.23808(12) 0.0471(5) Uani 1 1 d .
N7 N 0.35690(11) 0.48492(16) 0.27267(12) 0.0275(5) Uani 1 1 d .
O6 O 0.03667(9) 0.46505(13) 0.20209(9) 0.0298(4) Uani 1 1 d .
O7 O -0.03091(9) 0.46155(15) 0.07655(10) 0.0376(5) Uani 1 1 d .
O8 O 0.01613(10) 0.31372(15) 0.14401(11) 0.0429(5) Uani 1 1 d .
N8 N 0.00690(10) 0.41328(17) 0.13982(11) 0.0252(5) Uani 1 1 d .
O29 O 0.4254(2) 0.3321(3) 0.5150(2) 0.050 Uiso 0.596(6) 1 d P
H3W H 0.451(3) 0.292(5) 0.551(3) 0.050 Uiso 0.596(6) 1 d P
H4W H 0.381(3) 0.333(5) 0.487(3) 0.050 Uiso 0.596(6) 1 d P

loop_
_atom_site_aniso_label
_atom_site_aniso_U_11
_atom_site_aniso_U_22
_atom_site_aniso_U_33
_atom_site_aniso_U_23
_atom_site_aniso_U_13
_atom_site_aniso_U_12
Zn1 0.02132(16) 0.01280(15) 0.01542(15) 0.00131(11) 0.01142(13) 0.00087(11)
O1 0.0240(9) 0.0152(9) 0.0226(9) 0.0028(7) 0.0163(8) 0.0023(7)
O2 0.0367(10) 0.0124(9) 0.0182(9) 0.0006(7) 0.0165(8) -0.0005(7)
N3 0.0201(10) 0.0176(10) 0.0136(10) -0.0008(8) 0.0104(9) -0.0011(8)
N5 0.0167(10) 0.0161(10) 0.0158(10) -0.0003(8) 0.0097(9) 0.0005(8)
N1 0.0183(10) 0.0179(10) 0.0160(10) -0.0003(8) 0.0110(9) -0.0013(8)
N6 0.0168(10) 0.0191(11) 0.0157(10) 0.0007(8) 0.0099(9) -0.0007(8)
N4 0.0202(10) 0.0160(10) 0.0166(10) -0.0007(8) 0.0108(9) -0.0006(8)
N2 0.0173(10) 0.0159(10) 0.0134(10) 0.0000(8) 0.0094(9) 0.0005(8)
N12 0.0224(11) 0.0259(12) 0.0197(11) -0.0054(9) 0.0141(10) -0.0055(9)
C19 0.0241(13) 0.0275(14) 0.0208(13) -0.0060(11) 0.0142(12) -0.0054(11)
C20 0.0269(14) 0.0364(16) 0.0145(12) -0.0013(11) 0.0116(12) -0.0049(12)
C21 0.0260(13) 0.0256(14) 0.0184(13) 0.0039(11) 0.0137(12) -0.0008(11)
N26 0.0186(10) 0.0193(11) 0.0173(11) -0.0032(9) 0.0093(9) -0.0014(9)
C10 0.0224(13) 0.0192(13) 0.0205(13) -0.0019(10) 0.0128(11) 0.0004(10)
C1 0.0215(13) 0.0160(13) 0.0095(11) -0.0002(9) 0.0085(11) 0.0007(10)
C9 0.0195(12) 0.0194(12) 0.0092(11) -0.0018(9) 0.0084(10) -0.0024(10)
C23 0.0159(12) 0.0179(12) 0.0171(12) 0.0015(10) 0.0082(11) 0.0029(10)
C24 0.0219(13) 0.0182(13) 0.0166(12) 0.0022(10) 0.0096(11) 0.0012(10)
C6 0.0161(12) 0.0311(14) 0.0187(13) -0.0040(11) 0.0088(11) -0.0013(11)
C11 0.0270(14) 0.0209(13) 0.0234(13) -0.0036(10) 0.0156(12) -0.0046(11)
C22 0.0297(15) 0.0229(14) 0.0213(14) 0.0040(11) 0.0152(13) -0.0011(12)
C8 0.0232(14) 0.0170(13) 0.0200(13) -0.0001(10) 0.0134(12) 0.0013(11)
C14 0.0211(13) 0.0196(13) 0.0168(12) -0.0003(10) 0.0117(11) -0.0009(10)
C27 0.0226(13) 0.0212(13) 0.0188(13) 0.0024(10) 0.0115(11) 0.0030(10)
C28 0.0261(13) 0.0141(12) 0.0206(13) 0.0018(10) 0.0135(11) 0.0024(10)
C7 0.0203(13) 0.0190(12) 0.0130(12) -0.0017(9) 0.0081(11) 0.0008(10)
C17 0.0151(12) 0.0219(13) 0.0194(12) 0.0019(10) 0.0119(11) 0.0001(10)
C13 0.0226(13) 0.0253(14) 0.0174(12) -0.0004(10) 0.0125(11) 0.0010(11)
C3 0.0183(12) 0.0181(12) 0.0075(11) -0.0028(9) 0.0062(10) -0.0013(10)
C5 0.0204(13) 0.0286(14) 0.0219(13) -0.0027(11) 0.0128(11) -0.0064(11)
C18 0.0187(12) 0.0194(13) 0.0204(13) 0.0009(10) 0.0117(11) -0.0005(10)
C15 0.0173(12) 0.0153(13) 0.0191(13) 0.0027(10) 0.0102(11) 0.0026(10)
C2 0.0204(12) 0.0179(12) 0.0085(11) -0.0008(9) 0.0080(10) -0.0005(10)
C4 0.0254(13) 0.0195(13) 0.0170(12) -0.0007(10) 0.0129(11) -0.0031(11)
C16 0.0156(12) 0.0205(13) 0.0182(13) 0.0014(10) 0.0111(11) -0.0001(10)
C25 0.0224(13) 0.0159(12) 0.0217(13) 0.0013(10) 0.0119(11) 0.0006(10)
O3 0.0374(10) 0.0211(9) 0.0392(11) 0.0092(8) 0.0298(9) 0.0085(8)
O4 0.0630(14) 0.0357(12) 0.0706(15) 0.0217(11) 0.0550(13) 0.0115(10)
O5 0.0266(11) 0.0513(13) 0.0440(12) 0.0028(10) 0.0171(10) 0.0144(10)
N7 0.0295(13) 0.0215(12) 0.0270(12) -0.0010(10) 0.0179(11) 0.0021(10)
O6 0.0353(10) 0.0237(9) 0.0162(9) 0.0015(7) 0.0124(8) 0.0058(8)
O7 0.0342(11) 0.0462(12) 0.0153(9) 0.0107(8) 0.0106(9) 0.0150(9)
O8 0.0450(12) 0.0279(11) 0.0271(10) -0.0010(8) 0.0141(10) 0.0115(9)
N8 0.0201(11) 0.0287(13) 0.0197(12) 0.0026(10) 0.0112(10) 0.0048(9)

loop_
_atom_type_symbol
_atom_type_description
_atom_type_scat_dispersion_real
_atom_type_scat_dispersion_imag
_atom_type_scat_source
C C 0.0033 0.0016 'International Tables Vol C Tables 4.2.6.8 and 6.1.1.4'
N N 0.0061 0.0033 'International Tables Vol C Tables 4.2.6.8 and 6.1.1.4'
O O 0.0106 0.0060 'International Tables Vol C Tables 4.2.6.8 and 6.1.1.4'
Zn Zn 0.2839 1.4301 'International Tables Vol C Tables 4.2.6.8 and 6.1.1.4'
H H 0.0000 0.0000 'International Tables Vol C Tables 4.2.6.8 and 6.1.1.4'

loop_
_geom_angle_atom_site_label_1
_geom_angle_atom_site_label_2
_geom_angle_atom_site_label_3
_geom_angle
N2 Zn1 N5 173.79(7)
N2 Zn1 O2 110.58(6)
N5 Zn1 O2 74.88(6)
N2 Zn1 O1 75.28(6)
N5 Zn1 O1 107.70(6)
O2 Zn1 O1 94.83(6)
N2 Zn1 N6 99.45(7)
N5 Zn1 N6 75.11(7)
O2 Zn1 N6 149.97(6)
O1 Zn1 N6 93.15(6)
N2 Zn1 N3 74.72(7)
N5 Zn1 N3 101.98(7)
O2 Zn1 N3 97.40(7)
O1 Zn1 N3 149.94(6)
N6 Zn1 N3 89.85(7)
C1 O1 Zn1 109.55(14)
C15 O2 Zn1 111.04(14)
C4 N3 C3 118.7(2)
C4 N3 Zn1 128.06(16)
C3 N3 Zn1 113.22(14)
C16 N5 N4 120.81(19)
C16 N5 Zn1 121.07(15)
N4 N5 Zn1 118.12(13)
C1 N1 N2 109.05(18)
C18 N6 C17 118.40(19)
C18 N6 Zn1 127.74(15)
C17 N6 Zn1 113.83(14)
C15 N4 N5 107.84(18)
C2 N2 N1 119.32(18)
C2 N2 Zn1 122.32(15)
N1 N2 Zn1 118.24(13)
C13 N12 C11 121.6(2)
C13 N12 H12 120.8(17)
C11 N12 H12 117.7(17)
C20 C19 C18 118.1(2)
C20 C19 H19 121.0
C18 C19 H19 121.0
C21 C20 C19 119.2(2)
C21 C20 H20 120.4
C19 C20 H20 120.4
C17 C21 C20 119.6(2)
C17 C21 H21 120.2
C20 C21 H21 120.2
C25 N26 C27 122.0(2)
C25 N26 H26 119(2)
C27 N26 H26 119(2)
C11 C10 C9 119.4(2)
C11 C10 H10 120.3
C9 C10 H10 120.3
O1 C1 N1 127.8(2)
O1 C1 C9 118.5(2)
N1 C1 C9 113.78(19)
C14 C9 C10 118.5(2)
C14 C9 C1 120.3(2)
C10 C9 C1 121.2(2)
C28 C23 C24 118.4(2)
C28 C23 C15 119.3(2)
C24 C23 C15 122.3(2)
C25 C24 C23 119.8(2)
C25 C24 H24 120.1
C23 C24 H24 120.1
C5 C6 C7 119.4(2)
C5 C6 H6 120.3
C7 C6 H6 120.3
N12 C11 C10 120.3(2)
N12 C11 H11 119.8
C10 C11 H11 119.8
C16 C22 H22A 111.8(17)
C16 C22 H22B 108.6(17)
H22A C22 H22B 108(2)
C16 C22 H22C 110.5(17)
H22A C22 H22C 108(2)
H22B C22 H22C 110(2)
C2 C8 H8A 110.1(15)
C2 C8 H8B 110.3(16)
H8A C8 H8B 105(2)
C2 C8 H8C 111.3(15)
H8A C8 H8C 111(2)
H8B C8 H8C 110(2)
C13 C14 C9 119.9(2)
C13 C14 H14 120.1
C9 C14 H14 120.1
N26 C27 C28 120.1(2)
N26 C27 H27 120.0
C28 C27 H27 120.0
C27 C28 C23 119.7(2)
C27 C28 H28 120.1
C23 C28 H28 120.1
C3 C7 C6 119.1(2)
C3 C7 H7 120.4
C6 C7 H7 120.4
N6 C17 C21 121.3(2)
N6 C17 C16 115.75(19)
C21 C17 C16 122.9(2)
N12 C13 C14 120.2(2)
N12 C13 H13 119.9
C14 C13 H13 119.9
N3 C3 C7 121.3(2)
N3 C3 C2 115.47(19)
C7 C3 C2 123.2(2)
C6 C5 C4 118.3(2)
C6 C5 H5 120.9
C4 C5 H5 120.9
N6 C18 C19 123.3(2)
N6 C18 H18 118.3
C19 C18 H18 118.3
O2 C15 N4 127.8(2)
O2 C15 C23 117.4(2)
N4 C15 C23 114.8(2)
N2 C2 C3 114.11(19)
N2 C2 C8 123.6(2)
C3 C2 C8 122.2(2)
N3 C4 C5 123.0(2)
N3 C4 H4 118.5
C5 C4 H4 118.5
N5 C16 C17 113.9(2)
N5 C16 C22 125.4(2)
C17 C16 C22 120.7(2)
N26 C25 C24 119.9(2)
N26 C25 H25 120.0
C24 C25 H25 120.0
O5 N7 O4 122.8(2)
O5 N7 O3 119.3(2)
O4 N7 O3 117.8(2)
O7 N8 O8 121.7(2)
O7 N8 O6 119.8(2)
O8 N8 O6 118.51(19)

loop_
_geom_bond_atom_site_label_1
_geom_bond_atom_site_label_2
_geom_bond_distance
Zn1 N2 2.0627(18)
Zn1 N5 2.0787(18)
Zn1 O2 2.1166(15)
Zn1 O1 2.1514(16)
Zn1 N6 2.1815(18)
Zn1 N3 2.2189(19)
O1 C1 1.272(3)
O2 C15 1.271(3)
N3 C4 1.331(3)
N3 C3 1.358(3)
N5 C16 1.289(3)
N5 N4 1.387(3)
N1 C1 1.330(3)
N1 N2 1.375(3)
N6 C18 1.330(3)
N6 C17 1.351(3)
N4 C15 1.327(3)
N2 C2 1.288(3)
N12 C13 1.341(3)
N12 C11 1.341(3)
N12 H12 0.99(3)
C19 C20 1.377(4)
C19 C18 1.384(3)
C19 H19 0.9500
C20 C21 1.381(4)
C20 H20 0.9500
C21 C17 1.379(3)
C21 H21 0.9500
N26 C25 1.341(3)
N26 C27 1.342(3)
N26 H26 0.91(3)
C10 C11 1.374(3)
C10 C9 1.397(3)
C10 H10 0.9500
C1 C9 1.497(3)
C9 C14 1.386(3)
C23 C28 1.393(3)
C23 C24 1.396(3)
C23 C15 1.501(3)
C24 C25 1.373(3)
C24 H24 0.9500
C6 C5 1.378(4)
C6 C7 1.389(3)
C6 H6 0.9500
C11 H11 0.9500
C22 C16 1.487(3)
C22 H22A 0.94(3)
C22 H22B 0.95(3)
C22 H22C 0.93(3)
C8 C2 1.494(3)
C8 H8A 0.97(3)
C8 H8B 0.90(3)
C8 H8C 0.96(3)
C14 C13 1.373(3)
C14 H14 0.9500
C27 C28 1.371(3)
C27 H27 0.9500
C28 H28 0.9500
C7 C3 1.385(3)
C7 H7 0.9500
C17 C16 1.488(3)
C13 H13 0.9500
C3 C2 1.489(3)
C5 C4 1.388(3)
C5 H5 0.9500
C18 H18 0.9500
C4 H4 0.9500
C25 H25 0.9500
O3 N7 1.279(3)
O4 N7 1.235(3)
O5 N7 1.229(3)
O6 N8 1.263(3)
O7 N8 1.238(3)
O8 N8 1.248(3)

loop_
_geom_torsion_atom_site_label_1
_geom_torsion_atom_site_label_2
_geom_torsion_atom_site_label_3
_geom_torsion_atom_site_label_4
_geom_torsion
N2 Zn1 O1 C1 2.16(14)
N5 Zn1 O1 C1 -172.16(14)
O2 Zn1 O1 C1 112.19(14)
N6 Zn1 O1 C1 -96.79(14)
N3 Zn1 O1 C1 -1.6(2)
N2 Zn1 O2 C15 -172.17(15)
N5 Zn1 O2 C15 4.71(15)
O1 Zn1 O2 C15 111.76(15)
N6 Zn1 O2 C15 6.9(2)
N3 Zn1 O2 C15 -95.76(16)
N2 Zn1 N3 C4 -175.81(19)
N5 Zn1 N3 C4 -1.23(19)
O2 Zn1 N3 C4 74.81(18)
O1 Zn1 N3 C4 -171.99(16)
N6 Zn1 N3 C4 -75.97(19)
N2 Zn1 N3 C3 3.12(14)
N5 Zn1 N3 C3 177.70(14)
O2 Zn1 N3 C3 -106.27(14)
O1 Zn1 N3 C3 6.9(2)
N6 Zn1 N3 C3 102.96(15)
N2 Zn1 N5 C16 -33.4(8)
O2 Zn1 N5 C16 174.70(18)
O1 Zn1 N5 C16 84.39(18)
N6 Zn1 N5 C16 -4.16(17)
N3 Zn1 N5 C16 -90.77(18)
N2 Zn1 N5 N4 146.9(6)
O2 Zn1 N5 N4 -4.94(14)
O1 Zn1 N5 N4 -95.24(15)
N6 Zn1 N5 N4 176.21(16)
N3 Zn1 N5 N4 89.60(15)
N2 Zn1 N6 C18 0.2(2)
N5 Zn1 N6 C18 -176.7(2)
O2 Zn1 N6 C18 -178.91(17)
O1 Zn1 N6 C18 75.82(19)
N3 Zn1 N6 C18 -74.26(19)
N2 Zn1 N6 C17 -177.95(15)
N5 Zn1 N6 C17 5.12(15)
O2 Zn1 N6 C17 2.9(2)
O1 Zn1 N6 C17 -102.36(15)
N3 Zn1 N6 C17 107.57(15)
C16 N5 N4 C15 -175.5(2)
Zn1 N5 N4 C15 4.1(2)
C1 N1 N2 C2 179.80(19)
C1 N1 N2 Zn1 3.6(2)
N5 Zn1 N2 C2 -59.9(7)
O2 Zn1 N2 C2 90.99(17)
O1 Zn1 N2 C2 -179.34(18)
N6 Zn1 N2 C2 -88.55(17)
N3 Zn1 N2 C2 -1.31(16)
N5 Zn1 N2 N1 116.2(7)
O2 Zn1 N2 N1 -92.91(15)
O1 Zn1 N2 N1 -3.24(14)
N6 Zn1 N2 N1 87.55(15)
N3 Zn1 N2 N1 174.79(16)
C18 C19 C20 C21 -2.0(4)
C19 C20 C21 C17 0.5(4)
Zn1 O1 C1 N1 -1.0(3)
Zn1 O1 C1 C9 178.96(14)
N2 N1 C1 O1 -1.6(3)
N2 N1 C1 C9 178.45(17)
C11 C10 C9 C14 -0.8(3)
C11 C10 C9 C1 -179.7(2)
O1 C1 C9 C14 0.1(3)
N1 C1 C9 C14 -179.9(2)
O1 C1 C9 C10 179.0(2)
N1 C1 C9 C10 -1.1(3)
C28 C23 C24 C25 -0.5(3)
C15 C23 C24 C25 -179.3(2)
C13 N12 C11 C10 0.6(3)
C9 C10 C11 N12 0.3(3)
C10 C9 C14 C13 0.6(3)
C1 C9 C14 C13 179.4(2)
C25 N26 C27 C28 -0.1(4)
N26 C27 C28 C23 -1.7(4)
C24 C23 C28 C27 1.9(3)
C15 C23 C28 C27 -179.2(2)
C5 C6 C7 C3 -1.3(3)
C18 N6 C17 C21 -2.7(3)
Zn1 N6 C17 C21 175.70(17)
C18 N6 C17 C16 176.00(19)
Zn1 N6 C17 C16 -5.6(2)
C20 C21 C17 N6 1.8(4)
C20 C21 C17 C16 -176.7(2)
C11 N12 C13 C14 -0.8(3)
C9 C14 C13 N12 0.2(3)
C4 N3 C3 C7 -3.4(3)
Zn1 N3 C3 C7 177.56(16)
C4 N3 C3 C2 174.60(19)
Zn1 N3 C3 C2 -4.4(2)
C6 C7 C3 N3 3.9(3)
C6 C7 C3 C2 -174.0(2)
C7 C6 C5 C4 -1.5(3)
C17 N6 C18 C19 1.1(3)
Zn1 N6 C18 C19 -176.96(17)
C20 C19 C18 N6 1.2(4)
Zn1 O2 C15 N4 -4.7(3)
Zn1 O2 C15 C23 175.47(15)
N5 N4 C15 O2 0.6(3)
N5 N4 C15 C23 -179.53(18)
C28 C23 C15 O2 1.6(3)
C24 C23 C15 O2 -179.6(2)
C28 C23 C15 N4 -178.3(2)
C24 C23 C15 N4 0.6(3)
N1 N2 C2 C3 -176.68(17)
Zn1 N2 C2 C3 -0.6(3)
N1 N2 C2 C8 0.3(3)
Zn1 N2 C2 C8 176.35(17)
N3 C3 C2 N2 3.5(3)
C7 C3 C2 N2 -178.5(2)
N3 C3 C2 C8 -173.5(2)
C7 C3 C2 C8 4.4(3)
C3 N3 C4 C5 0.4(3)
Zn1 N3 C4 C5 179.30(16)
C6 C5 C4 N3 2.0(3)
N4 N5 C16 C17 -177.92(18)
Zn1 N5 C16 C17 2.5(3)
N4 N5 C16 C22 1.3(3)
Zn1 N5 C16 C22 -178.29(19)
N6 C17 C16 N5 2.4(3)
C21 C17 C16 N5 -179.0(2)
N6 C17 C16 C22 -176.9(2)
C21 C17 C16 C22 1.7(3)
C27 N26 C25 C24 1.6(4)
C23 C24 C25 N26 -1.3(4)
